data_7125231
loop_
_publ_author_name
'Baudron, St\'ephane A'
'Hosseini, Mir Wais'

_publ_section_title
;
 Pre-organization of clefts for Ag-\p interactions in Zn(ii) bisdipyrrin
 helicates for the construction of heterometallic networks.
;
_journal_issue 88
_journal_name_full 'Chemical communications (Cambridge, England)'
_journal_page_first 13000
_journal_page_last 13003
_journal_paper_doi 10.1039/c6cc07754d
_journal_volume 52
_journal_year 2016
_chemical_formula_sum 'C46 H30 N4'
_chemical_formula_weight 638.74
_space_group_crystal_system monoclinic
_space_group_IT_number 15
_space_group_name_Hall '-C 2yc'
_space_group_name_H-M_alt 'C 1 2/c 1'
_atom_sites_solution_hydrogens geom
_audit_creation_method SHELXL-2014/7
_audit_update_record
;
2016-09-23 deposited with the CCDC.
2016-10-11 downloaded from the CCDC.
;
_cell_angle_alpha 90
_cell_angle_beta 99.357(4)
_cell_angle_gamma 90
_cell_formula_units_Z 4
_cell_length_a 26.2435(13)
_cell_length_b 13.5308(5)
_cell_length_c 9.4070(4)
_cell_measurement_reflns_used 6745
_cell_measurement_temperature 173(2)
_cell_measurement_theta_max 24.95
_cell_measurement_theta_min 2.67
_cell_volume 3295.9(3)
_computing_cell_refinement 'Bruker SAINT'
_computing_data_collection 'Bruker APEX2'
_computing_data_reduction 'Bruker SAINT'
_computing_molecular_graphics 'Bruker SHELXTL'
_computing_publication_material 'Bruker SHELXTL'
_computing_structure_refinement 'SHELXL-2014 (Sheldrick 2014)'
_computing_structure_solution 'SHELXS-97 (Sheldrick 2008)'
_diffrn_ambient_temperature 173(2)
_diffrn_measured_fraction_theta_full 0.997
_diffrn_measured_fraction_theta_max 0.972
_diffrn_measurement_device_type 'Bruker APEX-II CCD'
_diffrn_measurement_method '\f and \w scans'
_diffrn_radiation_type MoK\a
_diffrn_radiation_wavelength 0.71073
_diffrn_reflns_av_R_equivalents 0.0456
_diffrn_reflns_av_unetI/netI 0.0282
_diffrn_reflns_Laue_measured_fraction_full 0.997
_diffrn_reflns_Laue_measured_fraction_max 0.972
_diffrn_reflns_limit_h_max 37
_diffrn_reflns_limit_h_min -37
_diffrn_reflns_limit_k_max 19
_diffrn_reflns_limit_k_min -19
_diffrn_reflns_limit_l_max 12
_diffrn_reflns_limit_l_min -13
_diffrn_reflns_number 48796
_diffrn_reflns_point_group_measured_fraction_full 0.997
_diffrn_reflns_point_group_measured_fraction_max 0.972
_diffrn_reflns_theta_full 25.242
_diffrn_reflns_theta_max 30.403
_diffrn_reflns_theta_min 1.573
_exptl_absorpt_coefficient_mu 0.076
_exptl_absorpt_correction_T_max 0.997
_exptl_absorpt_correction_T_min 0.991
_exptl_absorpt_correction_type multi-scan
_exptl_absorpt_process_details sadabs
_exptl_crystal_colour dark-purple
_exptl_crystal_density_diffrn 1.287
_exptl_crystal_density_meas ?
_exptl_crystal_description rod
_exptl_crystal_F_000 1336
_exptl_crystal_size_max 0.100
_exptl_crystal_size_mid 0.040
_exptl_crystal_size_min 0.030
_refine_diff_density_max 0.569
_refine_diff_density_min -0.409
_refine_diff_density_rms 0.047
_refine_ls_extinction_method none
_refine_ls_goodness_of_fit_ref 1.028
_refine_ls_hydrogen_treatment constr
_refine_ls_matrix_type full
_refine_ls_number_parameters 214
_refine_ls_number_reflns 4850
_refine_ls_number_restraints 0
_refine_ls_restrained_S_all 1.028
_refine_ls_R_factor_all 0.1058
_refine_ls_R_factor_gt 0.0645
_refine_ls_shift/su_max 0.000
_refine_ls_shift/su_mean 0.000
_refine_ls_structure_factor_coef Fsqd
_refine_ls_weighting_details 'w=1/[\s^2^(Fo^2^)+(0.0673P)^2^+4.2285P] where P=(Fo^2^+2Fc^2^)/3'
_refine_ls_weighting_scheme calc
_refine_ls_wR_factor_gt 0.1632
_refine_ls_wR_factor_ref 0.1881
_reflns_Friedel_coverage 0.000
_reflns_number_gt 3036
_reflns_number_total 4850
_reflns_threshold_expression 'I > 2\s(I)'
_cod_data_source_file c6cc07754d2.cif
_cod_data_source_block compound5
_cod_depositor_comments
;
The following automatic conversions were performed:

data item '_exptl_crystal_density_meas' value 'not measured' was
changed to '?' -- the value is perceived as not measured.

Automatic conversion script
Id: cif_fix_values 6909 2019-04-08 15:41:33Z antanas 
;
_cod_original_sg_symbol_H-M 'C 2/c'
_cod_database_code 7125231
_shelx_shelxl_version_number 2014/7
_shelx_space_group_comment
;
The symmetry employed for this shelxl refinement is uniquely defined
by the following loop, which should always be used as a source of
symmetry information in preference to the above space-group names.
They are only intended as comments.
;
_shelx_estimated_absorpt_t_min 0.992
_shelx_estimated_absorpt_t_max 0.998

loop_
_space_group_symop_operation_xyz
'x, y, z'
'-x, y, -z+1/2'
'x+1/2, y+1/2, z'
'-x+1/2, y+1/2, -z+1/2'
'-x, -y, -z'
'x, -y, z-1/2'
'-x+1/2, -y+1/2, -z'
'x+1/2, -y+1/2, z-1/2'

loop_
_atom_site_label
_atom_site_type_symbol
_atom_site_fract_x
_atom_site_fract_y
_atom_site_fract_z
_atom_site_U_iso_or_equiv
_atom_site_adp_type
_atom_site_occupancy
_atom_site_site_symmetry_order
_atom_site_calc_flag
_atom_site_refinement_flags_posn
_atom_site_refinement_flags_adp
_atom_site_refinement_flags_occupancy
C1 C 0.06092(9) 0.46656(16) 0.9531(3) 0.0545(6) Uani 1 1 d . . .
H1 H 0.0405 0.5112 0.8897 0.065 Uiso 1 1 calc R U .
C2 C 0.09642(8) 0.49461(15) 1.0725(3) 0.0533(6) Uani 1 1 d . . .
H2 H 0.1041 0.5602 1.1051 0.064 Uiso 1 1 calc R U .
C3 C 0.11838(8) 0.40946(14) 1.1347(2) 0.0446(5) Uani 1 1 d . . .
H3 H 0.1444 0.4051 1.2174 0.053 Uiso 1 1 calc R U .
C4 C 0.09490(7) 0.32981(13) 1.0520(2) 0.0387(4) Uani 1 1 d . . .
C5 C 0.10286(7) 0.22803(13) 1.0734(2) 0.0344(4) Uani 1 1 d . . .
C6 C 0.07572(7) 0.15531(13) 0.9885(2) 0.0364(4) Uani 1 1 d . . .
C7 C 0.08016(8) 0.05046(14) 0.9990(2) 0.0437(5) Uani 1 1 d . . .
H7 H 0.1029 0.0143 1.0690 0.052 Uiso 1 1 calc R U .
C8 C 0.04547(8) 0.01197(14) 0.8893(2) 0.0475(5) Uani 1 1 d . . .
H8 H 0.0396 -0.0562 0.8685 0.057 Uiso 1 1 calc R U .
C9 C 0.01976(7) 0.09236(13) 0.8121(2) 0.0408(4) Uani 1 1 d . . .
C10 C 0.14322(7) 0.19653(12) 1.1958(2) 0.0342(4) Uani 1 1 d . . .
C11 C 0.13344(8) 0.20433(13) 1.3379(2) 0.0398(4) Uani 1 1 d . . .
C12 C 0.08560(9) 0.23962(15) 1.3715(3) 0.0498(5) Uani 1 1 d . . .
H12 H 0.0590 0.2594 1.2959 0.060 Uiso 1 1 calc R U .
C13 C 0.07761(13) 0.2454(2) 1.5110(3) 0.0702(5) Uani 1 1 d . . .
H13 H 0.0454 0.2683 1.5316 0.084 Uiso 1 1 calc R U .
C14 C 0.11667(12) 0.2177(2) 1.6243(3) 0.0702(5) Uani 1 1 d . . .
H14 H 0.1106 0.2231 1.7209 0.084 Uiso 1 1 calc R U .
C15 C 0.16185(13) 0.1840(2) 1.5989(3) 0.0702(5) Uani 1 1 d . . .
H15 H 0.1876 0.1656 1.6775 0.084 Uiso 1 1 calc R U .
C16 C 0.17238(10) 0.17513(16) 1.4552(2) 0.0500(5) Uani 1 1 d . . .
C17 C 0.21898(10) 0.13957(16) 1.4258(2) 0.0526(6) Uani 1 1 d . . .
H17 H 0.2449 0.1208 1.5037 0.063 Uiso 1 1 calc R U .
C18 C 0.22894(8) 0.13056(15) 1.2867(2) 0.0438(5) Uani 1 1 d . . .
C19 C 0.27718(8) 0.09418(17) 1.2574(3) 0.0559(6) Uani 1 1 d . . .
H19 H 0.3029 0.0749 1.3355 0.067 Uiso 1 1 calc R U .
C20 C 0.28704(8) 0.08652(17) 1.1227(3) 0.0558(6) Uani 1 1 d . . .
H20 H 0.3195 0.0621 1.1061 0.067 Uiso 1 1 calc R U .
C21 C 0.24932(9) 0.11469(17) 1.0054(3) 0.0516(5) Uani 1 1 d . . .
H21 H 0.2566 0.1089 0.9101 0.062 Uiso 1 1 calc R U .
C22 C 0.20293(8) 0.14981(15) 1.0270(2) 0.0422(5) Uani 1 1 d . . .
H22 H 0.1781 0.1684 0.9464 0.051 Uiso 1 1 calc R U .
C23 C 0.19066(7) 0.15943(13) 1.1682(2) 0.0351(4) Uani 1 1 d . . .
N1 N 0.05944(7) 0.36823(12) 0.9396(2) 0.0476(4) Uani 1 1 d . . .
H1A H 0.0397 0.3342 0.8722 0.057 Uiso 0.5 1 calc R U P
N2 N 0.03799(6) 0.17736(11) 0.87218(18) 0.0376(4) Uani 1 1 d . . .
H2A H 0.0278 0.2370 0.8429 0.045 Uiso 0.5 1 calc R U P

loop_
_atom_site_aniso_label
_atom_site_aniso_U_11
_atom_site_aniso_U_22
_atom_site_aniso_U_33
_atom_site_aniso_U_23
_atom_site_aniso_U_13
_atom_site_aniso_U_12
C1 0.0506(12) 0.0358(10) 0.0750(16) 0.0107(10) 0.0038(11) 0.0078(9)
C2 0.0478(12) 0.0307(9) 0.0794(17) -0.0031(10) 0.0038(11) -0.0019(8)
C3 0.0399(10) 0.0355(10) 0.0568(13) -0.0028(9) 0.0036(9) -0.0021(8)
C4 0.0325(9) 0.0318(8) 0.0520(12) 0.0025(8) 0.0073(8) 0.0027(7)
C5 0.0298(8) 0.0327(8) 0.0412(10) 0.0002(7) 0.0073(7) 0.0020(7)
C6 0.0320(9) 0.0318(8) 0.0445(11) 0.0033(7) 0.0032(8) 0.0034(7)
C7 0.0426(10) 0.0316(9) 0.0544(12) 0.0035(8) 0.0007(9) 0.0043(8)
C8 0.0493(11) 0.0264(8) 0.0649(14) -0.0010(9) 0.0034(10) 0.0020(8)
C9 0.0356(9) 0.0313(9) 0.0548(12) 0.0028(8) 0.0049(8) 0.0015(7)
C10 0.0348(9) 0.0281(8) 0.0391(10) 0.0004(7) 0.0038(7) -0.0018(6)
C11 0.0485(11) 0.0300(8) 0.0428(11) -0.0022(7) 0.0129(9) -0.0078(8)
C12 0.0599(13) 0.0357(10) 0.0596(14) -0.0080(9) 0.0270(11) -0.0125(9)
C13 0.1058(14) 0.0584(9) 0.0535(9) -0.0103(7) 0.0344(9) -0.0234(9)
C14 0.1058(14) 0.0584(9) 0.0535(9) -0.0103(7) 0.0344(9) -0.0234(9)
C15 0.1058(14) 0.0584(9) 0.0535(9) -0.0103(7) 0.0344(9) -0.0234(9)
C16 0.0712(15) 0.0397(10) 0.0382(11) 0.0008(8) 0.0064(10) -0.0103(10)
C17 0.0627(14) 0.0452(11) 0.0443(12) 0.0042(9) -0.0080(10) 0.0011(10)
C18 0.0411(10) 0.0379(10) 0.0484(12) 0.0032(8) -0.0044(9) 0.0015(8)
C19 0.0397(11) 0.0510(13) 0.0711(16) 0.0020(11) -0.0091(11) 0.0084(9)
C20 0.0370(11) 0.0488(12) 0.0817(18) 0.0010(11) 0.0095(11) 0.0092(9)
C21 0.0478(12) 0.0525(12) 0.0575(13) -0.0009(10) 0.0175(10) 0.0056(10)
C22 0.0413(10) 0.0435(10) 0.0423(11) 0.0019(8) 0.0078(8) 0.0049(8)
C23 0.0346(9) 0.0304(8) 0.0388(10) 0.0023(7) 0.0017(7) 0.0007(7)
N1 0.0436(9) 0.0316(8) 0.0652(12) 0.0062(8) 0.0018(8) 0.0053(7)
N2 0.0329(8) 0.0291(7) 0.0482(9) 0.0028(6) -0.0009(7) 0.0020(6)

loop_
_atom_type_symbol
_atom_type_description
_atom_type_scat_dispersion_real
_atom_type_scat_dispersion_imag
_atom_type_scat_source
C C 0.0033 0.0016 'International Tables Vol C Tables 4.2.6.8 and 6.1.1.4'
H H 0.0000 0.0000 'International Tables Vol C Tables 4.2.6.8 and 6.1.1.4'
N N 0.0061 0.0033 'International Tables Vol C Tables 4.2.6.8 and 6.1.1.4'

loop_
_geom_angle_atom_site_label_1
_geom_angle_atom_site_label_2
_geom_angle_atom_site_label_3
_geom_angle
_geom_angle_site_symmetry_3
N1 C1 C2 110.7(2) .
N1 C1 H1 124.6 .
C2 C1 H1 124.6 .
C3 C2 C1 107.10(19) .
C3 C2 H2 126.4 .
C1 C2 H2 126.4 .
C2 C3 C4 106.89(19) .
C2 C3 H3 126.6 .
C4 C3 H3 126.6 .
N1 C4 C5 122.80(18) .
N1 C4 C3 108.17(17) .
C5 C4 C3 129.02(19) .
C6 C5 C4 124.26(17) .
C6 C5 C10 118.30(16) .
C4 C5 C10 117.45(16) .
N2 C6 C5 122.42(16) .
N2 C6 C7 108.01(16) .
C5 C6 C7 129.56(18) .
C8 C7 C6 106.90(17) .
C8 C7 H7 126.6 .
C6 C7 H7 126.5 .
C7 C8 C9 107.36(17) .
C7 C8 H8 126.3 .
C9 C8 H8 126.3 .
N2 C9 C8 109.65(17) .
N2 C9 C9 120.53(10) 2_556
C8 C9 C9 129.82(12) 2_556
C11 C10 C23 120.46(17) .
C11 C10 C5 119.70(16) .
C23 C10 C5 119.83(16) .
C10 C11 C12 122.65(19) .
C10 C11 C16 119.64(19) .
C12 C11 C16 117.7(2) .
C13 C12 C11 120.7(3) .
C13 C12 H12 119.6 .
C11 C12 H12 119.6 .
C12 C13 C14 120.5(3) .
C12 C13 H13 119.7 .
C14 C13 H13 119.7 .
C15 C14 C13 121.2(3) .
C15 C14 H14 119.4 .
C13 C14 H14 119.4 .
C14 C15 C16 121.0(3) .
C14 C15 H15 119.5 .
C16 C15 H15 119.5 .
C17 C16 C15 122.2(2) .
C17 C16 C11 119.0(2) .
C15 C16 C11 118.8(2) .
C18 C17 C16 122.0(2) .
C18 C17 H17 119.0 .
C16 C17 H17 119.0 .
C17 C18 C19 121.6(2) .
C17 C18 C23 119.9(2) .
C19 C18 C23 118.5(2) .
C20 C19 C18 121.6(2) .
C20 C19 H19 119.2 .
C18 C19 H19 119.2 .
C19 C20 C21 120.1(2) .
C19 C20 H20 120.0 .
C21 C20 H20 120.0 .
C22 C21 C20 120.8(2) .
C22 C21 H21 119.6 .
C20 C21 H21 119.6 .
C21 C22 C23 121.2(2) .
C21 C22 H22 119.4 .
C23 C22 H22 119.4 .
C10 C23 C22 123.17(17) .
C10 C23 C18 119.01(18) .
C22 C23 C18 117.82(18) .
C1 N1 C4 107.12(18) .
C1 N1 H1A 126.4 .
C4 N1 H1A 126.4 .
C9 N2 C6 108.07(15) .
C9 N2 H2A 126.0 .
C6 N2 H2A 126.0 .

loop_
_geom_bond_atom_site_label_1
_geom_bond_atom_site_label_2
_geom_bond_distance
_geom_bond_site_symmetry_2
C1 N1 1.336(3) .
C1 C2 1.391(3) .
C1 H1 0.9500 .
C2 C3 1.375(3) .
C2 H2 0.9500 .
C3 C4 1.411(3) .
C3 H3 0.9500 .
C4 N1 1.391(3) .
C4 C5 1.402(2) .
C5 C6 1.388(3) .
C5 C10 1.495(2) .
C6 N2 1.384(2) .
C6 C7 1.426(3) .
C7 C8 1.364(3) .
C7 H7 0.9500 .
C8 C9 1.417(3) .
C8 H8 0.9500 .
C9 N2 1.335(2) .
C9 C9 1.431(4) 2_556
C10 C11 1.405(3) .
C10 C23 1.405(3) .
C11 C12 1.426(3) .
C11 C16 1.433(3) .
C12 C13 1.364(3) .
C12 H12 0.9500 .
C13 C14 1.404(4) .
C13 H13 0.9500 .
C14 C15 1.328(4) .
C14 H14 0.9500 .
C15 C16 1.427(3) .
C15 H15 0.9500 .
C16 C17 1.383(3) .
C17 C18 1.380(3) .
C17 H17 0.9500 .
C18 C19 1.426(3) .
C18 C23 1.429(3) .
C19 C20 1.338(4) .
C19 H19 0.9500 .
C20 C21 1.410(3) .
C20 H20 0.9500 .
C21 C22 1.352(3) .
C21 H21 0.9500 .
C22 C23 1.423(3) .
C22 H22 0.9500 .
N1 H1A 0.8800 .
N2 H2A 0.8800 .
